data_2204290
loop_
_publ_author_name
'Anaflous, Abderahmane'
'Benchat, Nour-Eddine'
'Ben-Hadda, Taibi'
'El Bali, Brahim'
'Bolte, Michael'

_publ_section_title
;(2<i>Z</i>)-2-(<i>H</i>ydroximino)-3-methoxy-3-phenyl-2,3-dihydro-1<i>H</i>-imidazo[1,2-<i>a</i>]pyrimidin-4-ium
 perchlorate
;
_journal_issue 10
_journal_name_full 'Acta Crystallographica Section E'
_journal_page_first o1719
_journal_page_last o1721
_journal_paper_doi 10.1107/S1600536804020549
_journal_volume 60
_journal_year 2004
_chemical_formula_iupac 'C13 H13 N4 O2 +, Cl O4 -'
_chemical_formula_moiety 'C13 H13 N4 O2 +, Cl O4 -'
_chemical_formula_sum 'C13 H13 Cl N4 O6'
_chemical_formula_weight 356.72
_chemical_name_systematic
;(2Z)-2-(Hydroximino)-3-methoxy-3-phenyl-2,3-dihydro-1H-imidazo[1,2-a]pyrimidin-
4-ium
 perchlorate
;
_space_group_IT_number 2
_symmetry_cell_setting triclinic
_symmetry_space_group_name_Hall '-P 1'
_symmetry_space_group_name_H-M 'P -1'
_atom_sites_solution_hydrogens geom
_atom_sites_solution_primary direct
_atom_sites_solution_secondary difmap
_audit_creation_method SHELXL-97
_cell_angle_alpha 71.05(3)
_cell_angle_beta 87.16(3)
_cell_angle_gamma 89.42(3)
_cell_formula_units_Z 2
_cell_length_a 7.9391(16)
_cell_length_b 8.7838(18)
_cell_length_c 11.611(2)
_cell_measurement_reflns_used 20490
_cell_measurement_temperature 173(2)
_cell_measurement_theta_max 27.5
_cell_measurement_theta_min 4.3
_cell_volume 764.9(3)
_computing_cell_refinement X-AREA
_computing_data_collection 'X-AREA (Stoe & Cie, 2001)'
_computing_data_reduction X-AREA
_computing_molecular_graphics 'XP in SHELXTL-Plus (Sheldrick, 1991)'
_computing_publication_material SHELXL97
_computing_structure_refinement 'SHELXL97 (Sheldrick, 1997) '
_computing_structure_solution 'SHELXS97 (Sheldrick, 1990) '
_diffrn_ambient_temperature 173(2)
_diffrn_measured_fraction_theta_full 0.995
_diffrn_measured_fraction_theta_max 0.989
_diffrn_measurement_device_type 'STOE IPDS-II two-circle diffractometer'
_diffrn_measurement_method \w
_diffrn_radiation_monochromator graphite
_diffrn_radiation_source 'fine-focus sealed tube'
_diffrn_radiation_type MoK\a
_diffrn_radiation_wavelength 0.71073
_diffrn_reflns_av_R_equivalents 0.0219
_diffrn_reflns_av_sigmaI/netI 0.0213
_diffrn_reflns_limit_h_max 10
_diffrn_reflns_limit_h_min -10
_diffrn_reflns_limit_k_max 11
_diffrn_reflns_limit_k_min -11
_diffrn_reflns_limit_l_max 15
_diffrn_reflns_limit_l_min -14
_diffrn_reflns_number 12375
_diffrn_reflns_theta_full 25.00
_diffrn_reflns_theta_max 27.47
_diffrn_reflns_theta_min 4.30
_diffrn_standards_decay_% 0
_diffrn_standards_interval_time 0
_diffrn_standards_number 0
_exptl_absorpt_coefficient_mu 0.290
_exptl_absorpt_correction_T_max 0.9104
_exptl_absorpt_correction_T_min 0.8928
_exptl_absorpt_correction_type multi-scan
_exptl_absorpt_process_details '(MULABS; Spek, 1990; Blessing, 1995)'
_exptl_crystal_colour red
_exptl_crystal_density_diffrn 1.549
_exptl_crystal_density_method 'not measured'
_exptl_crystal_description Block
_exptl_crystal_F_000 368
_exptl_crystal_size_max 0.40
_exptl_crystal_size_mid 0.36
_exptl_crystal_size_min 0.33
_refine_diff_density_max 0.684
_refine_diff_density_min -0.646
_refine_ls_extinction_method none
_refine_ls_goodness_of_fit_ref 1.062
_refine_ls_hydrogen_treatment mixed
_refine_ls_matrix_type full
_refine_ls_number_parameters 226
_refine_ls_number_reflns 3472
_refine_ls_number_restraints 0
_refine_ls_restrained_S_all 1.062
_refine_ls_R_factor_all 0.0571
_refine_ls_R_factor_gt 0.0452
_refine_ls_shift/su_max 0.001
_refine_ls_shift/su_mean 0.000
_refine_ls_structure_factor_coef Fsqd
_refine_ls_weighting_details 'calc w=1/[\s^2^(Fo^2^)+(0.0702P)^2^+0.2799P] where P=(Fo^2^+2Fc^2^)/3'
_refine_ls_weighting_scheme calc
_refine_ls_wR_factor_gt 0.1226
_refine_ls_wR_factor_ref 0.1281
_reflns_number_gt 2770
_reflns_number_total 3472
_reflns_threshold_expression 'I > 2\s(I)'
_cod_data_source_file ci6431.cif
_cod_data_source_block I
_cod_depositor_comments
;
The following automatic conversions were performed:
'_symmetry_cell_setting' value 'Triclinic' changed to 'triclinic'
according to '/home/saulius/struct/CIF-dictionaries/cif_core.dic'
dictionary named 'cif_core.dic' version 2.4.1 from 2010-06-29.

Automatic conversion script
Id: cif_fix_enum 1527 2010-12-29 10:47:43Z saulius 

The following automatic conversions were performed:

'_symmetry_cell_setting' value 'Triclinic' changed to 'triclinic'
according to /home/saulius/struct/CIF-dictionaries/cif_core.dic
dictionary named 'cif_core.dic' version 2.4.1 from 2010-06-29.

Automatic conversion script
Id: cif_fix_values 1715 2011-07-08 13:25:40Z adriana 
;
_cod_database_code 2204290
_cod_database_fobs_code 2204290

loop_
_symmetry_equiv_pos_as_xyz
'x, y, z'
'-x, -y, -z'

loop_
_atom_site_label
_atom_site_fract_x
_atom_site_fract_y
_atom_site_fract_z
_atom_site_U_iso_or_equiv
_atom_site_adp_type
_atom_site_calc_flag
_atom_site_refinement_flags
_atom_site_occupancy
_atom_site_type_symbol
C1 0.3661(2) 0.6551(2) 0.31964(16) 0.0280(4) Uani d . 1 C
C2 0.2766(2) 0.7975(2) 0.23143(16) 0.0280(4) Uani d . 1 C
N3 0.3848(2) 0.8718(2) 0.13181(15) 0.0318(4) Uani d . 1 N
H3 0.364(4) 0.951(4) 0.079(3) 0.051(8) Uiso d . 1 H
C4 0.5335(2) 0.7969(2) 0.14284(15) 0.0280(4) Uani d . 1 C
N5 0.53334(19) 0.67018(18) 0.24794(13) 0.0268(3) Uani d . 1 N
C6 0.6697(2) 0.5750(2) 0.27824(17) 0.0319(4) Uani d . 1 C
H6 0.6691 0.4863 0.3517 0.038 Uiso calc R 1 H
C7 0.8085(2) 0.6105(3) 0.19966(18) 0.0354(4) Uani d . 1 C
H7 0.9077 0.5472 0.2169 0.043 Uiso calc R 1 H
C8 0.8004(2) 0.7431(3) 0.09286(18) 0.0342(4) Uani d . 1 C
H8 0.8968 0.7678 0.0381 0.041 Uiso calc R 1 H
N9 0.6653(2) 0.8363(2) 0.06386(14) 0.0325(4) Uani d . 1 N
C11 0.2815(2) 0.4949(2) 0.33489(16) 0.0279(4) Uani d . 1 C
C12 0.3003(3) 0.4228(3) 0.2449(2) 0.0413(5) Uani d . 1 C
H12 0.3714 0.4709 0.1743 0.050 Uiso calc R 1 H
C13 0.2154(3) 0.2806(3) 0.2580(2) 0.0488(6) Uani d . 1 C
H13 0.2287 0.2315 0.1963 0.059 Uiso calc R 1 H
C14 0.1117(3) 0.2098(3) 0.3601(2) 0.0433(5) Uani d . 1 C
H14 0.0543 0.1120 0.3689 0.052 Uiso calc R 1 H
C15 0.0916(3) 0.2818(3) 0.4499(2) 0.0432(5) Uani d . 1 C
H15 0.0200 0.2335 0.5202 0.052 Uiso calc R 1 H
C16 0.1759(3) 0.4244(3) 0.43708(18) 0.0360(4) Uani d . 1 C
H16 0.1613 0.4740 0.4984 0.043 Uiso calc R 1 H
O1' 0.38940(18) 0.66900(16) 0.43375(11) 0.0325(3) Uani d . 1 O
C1' 0.4515(3) 0.8235(3) 0.43411(19) 0.0416(5) Uani d . 1 C
H1A 0.5621 0.8457 0.3906 0.062 Uiso calc R 1 H
H1B 0.4619 0.8212 0.5184 0.062 Uiso calc R 1 H
H1C 0.3724 0.9081 0.3936 0.062 Uiso calc R 1 H
N2' 0.1262(2) 0.8352(2) 0.25124(15) 0.0329(4) Uani d . 1 N
O2' 0.07976(19) 0.97044(17) 0.15452(13) 0.0376(3) Uani d . 1 O
H2' -0.022(4) 1.000(4) 0.177(3) 0.066(9) Uiso d . 1 H
Cl1 -0.28480(7) 1.19128(8) 0.17625(6) 0.04720(18) Uani d . 1 Cl
O1 -0.4359(3) 1.2004(4) 0.1151(2) 0.0923(9) Uani d . 1 O
O2 -0.1497(3) 1.2773(3) 0.0977(2) 0.0686(6) Uani d . 1 O
O3 -0.3123(3) 1.2485(3) 0.27626(19) 0.0625(5) Uani d . 1 O
O4 -0.2364(2) 1.0224(2) 0.2267(2) 0.0717(6) Uani d . 1 O

loop_
_atom_site_aniso_label
_atom_site_aniso_U_11
_atom_site_aniso_U_22
_atom_site_aniso_U_33
_atom_site_aniso_U_12
_atom_site_aniso_U_13
_atom_site_aniso_U_23
C1 0.0289(8) 0.0287(9) 0.0235(8) -0.0021(7) 0.0052(6) -0.0054(7)
C2 0.0313(9) 0.0247(9) 0.0242(8) -0.0023(7) 0.0043(7) -0.0035(7)
N3 0.0297(8) 0.0310(9) 0.0257(7) 0.0017(6) 0.0042(6) 0.0023(7)
C4 0.0288(9) 0.0280(9) 0.0228(8) -0.0028(7) 0.0001(6) -0.0024(7)
N5 0.0272(7) 0.0256(8) 0.0237(7) -0.0025(6) 0.0018(5) -0.0029(6)
C6 0.0339(9) 0.0271(9) 0.0301(9) 0.0011(7) -0.0020(7) -0.0028(7)
C7 0.0288(9) 0.0347(11) 0.0367(10) 0.0027(8) -0.0013(7) -0.0033(8)
C8 0.0265(9) 0.0387(11) 0.0325(9) -0.0024(8) 0.0029(7) -0.0053(8)
N9 0.0269(7) 0.0351(9) 0.0278(7) -0.0017(6) 0.0032(6) -0.0004(6)
C11 0.0274(8) 0.0251(9) 0.0276(8) 0.0000(7) 0.0018(7) -0.0043(7)
C12 0.0419(11) 0.0433(12) 0.0404(11) -0.0117(9) 0.0125(9) -0.0178(9)
C13 0.0482(13) 0.0478(14) 0.0590(14) -0.0109(10) 0.0099(10) -0.0306(12)
C14 0.0394(11) 0.0311(11) 0.0575(13) -0.0089(8) 0.0023(9) -0.0120(10)
C15 0.0427(11) 0.0404(12) 0.0390(11) -0.0137(9) 0.0074(9) -0.0037(9)
C16 0.0376(10) 0.0376(11) 0.0295(9) -0.0072(8) 0.0055(7) -0.0073(8)
O1' 0.0457(8) 0.0272(7) 0.0229(6) -0.0055(6) 0.0032(5) -0.0061(5)
C1' 0.0588(13) 0.0316(11) 0.0348(10) -0.0083(9) -0.0003(9) -0.0113(8)
N2' 0.0341(8) 0.0283(8) 0.0313(8) 0.0010(6) 0.0056(6) -0.0037(6)
O2' 0.0328(7) 0.0328(8) 0.0381(8) 0.0049(6) 0.0049(6) -0.0002(6)
Cl1 0.0336(3) 0.0555(4) 0.0629(4) 0.0016(2) 0.0037(2) -0.0346(3)
O1 0.0435(11) 0.163(3) 0.1049(18) 0.0202(13) -0.0180(11) -0.0894(19)
O2 0.0552(11) 0.0677(13) 0.0699(12) 0.0053(10) 0.0140(9) -0.0069(10)
O3 0.0727(13) 0.0634(12) 0.0638(11) 0.0083(10) -0.0017(9) -0.0381(10)
O4 0.0507(11) 0.0460(11) 0.1206(18) -0.0067(8) 0.0318(11) -0.0350(11)

loop_
_atom_type_symbol
_atom_type_description
_atom_type_scat_dispersion_real
_atom_type_scat_dispersion_imag
_atom_type_scat_source
C C 0.0033 0.0016 'International Tables Vol C Tables 4.2.6.8 and 6.1.1.4'
H H 0.0000 0.0000 'International Tables Vol C Tables 4.2.6.8 and 6.1.1.4'
Cl Cl 0.1484 0.1585 'International Tables Vol C Tables 4.2.6.8 and 6.1.1.4'
N N 0.0061 0.0033 'International Tables Vol C Tables 4.2.6.8 and 6.1.1.4'
O O 0.0106 0.0060 'International Tables Vol C Tables 4.2.6.8 and 6.1.1.4'

loop_
_geom_angle_atom_site_label_1
_geom_angle_atom_site_label_2
_geom_angle_atom_site_label_3
_geom_angle
_geom_angle_publ_flag
O1' C1 N5 110.45(15) ?
O1' C1 C11 109.51(14) ?
N5 C1 C11 110.83(15) ?
O1' C1 C2 114.80(15) ?
N5 C1 C2 98.18(13) ?
C11 C1 C2 112.62(15) ?
N2' C2 N3 127.91(17) ?
N2' C2 C1 122.67(16) ?
N3 C2 C1 109.42(15) ?
C4 N3 C2 110.56(16) ?
C4 N3 H3 125(2) ?
C2 N3 H3 124(2) ?
N9 C4 N3 126.29(17) ?
N9 C4 N5 123.13(17) ?
N3 C4 N5 110.57(16) ?
C6 N5 C4 121.31(16) ?
C6 N5 C1 127.43(15) ?
C4 N5 C1 111.26(15) ?
N5 C6 C7 117.75(17) ?
N5 C6 H6 121.1 ?
C7 C6 H6 121.1 ?
C6 C7 C8 118.05(18) ?
C6 C7 H7 121.0 ?
C8 C7 H7 121.0 ?
N9 C8 C7 123.74(18) ?
N9 C8 H8 118.1 ?
C7 C8 H8 118.1 ?
C4 N9 C8 116.02(16) ?
C12 C11 C16 119.48(18) ?
C12 C11 C1 120.97(16) ?
C16 C11 C1 119.44(17) ?
C13 C12 C11 120.01(19) ?
C13 C12 H12 120.0 ?
C11 C12 H12 120.0 ?
C14 C13 C12 120.5(2) ?
C14 C13 H13 119.8 ?
C12 C13 H13 119.8 ?
C13 C14 C15 119.8(2) ?
C13 C14 H14 120.1 ?
C15 C14 H14 120.1 ?
C14 C15 C16 120.00(19) ?
C14 C15 H15 120.0 ?
C16 C15 H15 120.0 ?
C15 C16 C11 120.24(19) ?
C15 C16 H16 119.9 ?
C11 C16 H16 119.9 ?
C1 O1' C1' 115.93(14) ?
O1' C1' H1A 109.5 ?
O1' C1' H1B 109.5 ?
H1A C1' H1B 109.5 ?
O1' C1' H1C 109.5 ?
H1A C1' H1C 109.5 ?
H1B C1' H1C 109.5 ?
C2 N2' O2' 109.37(15) y
N2' O2' H2' 106(2) ?
O1 Cl1 O3 109.77(13) ?
O1 Cl1 O2 112.49(17) ?
O3 Cl1 O2 110.40(14) ?
O1 Cl1 O4 108.90(17) ?
O3 Cl1 O4 106.61(14) ?
O2 Cl1 O4 108.47(12) ?

loop_
_geom_bond_atom_site_label_1
_geom_bond_atom_site_label_2
_geom_bond_distance
_geom_bond_publ_flag
C1 O1' 1.391(2) ?
C1 N5 1.515(2) ?
C1 C11 1.519(3) ?
C1 C2 1.530(3) ?
C2 N2' 1.265(2) y
C2 N3 1.387(2) ?
N3 C4 1.337(2) ?
N3 H3 0.79(3) ?
C4 N9 1.328(2) ?
C4 N5 1.358(2) ?
N5 C6 1.350(2) ?
C6 C7 1.366(3) ?
C6 H6 0.95 ?
C7 C8 1.402(3) ?
C7 H7 0.95 ?
C8 N9 1.331(3) ?
C8 H8 0.95 ?
C11 C12 1.389(3) ?
C11 C16 1.389(3) ?
C12 C13 1.386(3) ?
C12 H12 0.95 ?
C13 C14 1.380(3) ?
C13 H13 0.95 ?
C14 C15 1.386(3) ?
C14 H14 0.95 ?
C15 C16 1.388(3) ?
C15 H15 0.95 ?
C16 H16 0.95 ?
O1' C1' 1.450(2) ?
C1' H1A 0.98 ?
C1' H1B 0.98 ?
C1' H1C 0.98 ?
N2' O2' 1.405(2) y
O2' H2' 0.90(3) ?
Cl1 O1 1.413(2) ?
Cl1 O3 1.4144(19) ?
Cl1 O2 1.423(2) ?
Cl1 O4 1.462(2) ?

loop_
_geom_hbond_atom_site_label_D
_geom_hbond_atom_site_label_H
_geom_hbond_atom_site_label_A
_geom_hbond_site_symmetry_A
_geom_hbond_distance_DH
_geom_hbond_distance_HA
_geom_hbond_distance_DA
_geom_hbond_angle_DHA
N3 H3 N9 2_675 0.79(3) 2.08(3) 2.860(3) 174(3)
O2' H2' O4 . 0.90(3) 1.80(3) 2.688(2) 170(3)
O2' H2' O2 . 0.90(3) 2.53(3) 3.144(3) 126(3)
C6 H6 O3 1_645 0.95 2.51 2.877(3) 103

loop_
_geom_torsion_atom_site_label_1
_geom_torsion_atom_site_label_2
_geom_torsion_atom_site_label_3
_geom_torsion_atom_site_label_4
_geom_torsion
_geom_torsion_publ_flag
O1' C1 C2 N2' -63.6(2) ?
N5 C1 C2 N2' 179.31(18) ?
C11 C1 C2 N2' 62.6(2) ?
O1' C1 C2 N3 116.69(17) ?
N5 C1 C2 N3 -0.40(18) ?
C11 C1 C2 N3 -117.08(17) ?
N2' C2 N3 C4 -179.58(19) ?
C1 C2 N3 C4 0.1(2) ?
C2 N3 C4 N9 179.87(18) ?
C2 N3 C4 N5 0.3(2) ?
N9 C4 N5 C6 -0.3(3) ?
N3 C4 N5 C6 179.25(17) ?
N9 C4 N5 C1 179.83(17) ?
N3 C4 N5 C1 -0.6(2) ?
O1' C1 N5 C6 60.4(2) ?
C11 C1 N5 C6 -61.2(2) ?
C2 C1 N5 C6 -179.25(17) ?
O1' C1 N5 C4 -119.81(16) ?
C11 C1 N5 C4 118.65(17) ?
C2 C1 N5 C4 0.58(18) ?
C4 N5 C6 C7 0.2(3) ?
C1 N5 C6 C7 179.98(17) ?
N5 C6 C7 C8 -0.1(3) ?
C6 C7 C8 N9 0.1(3) ?
N3 C4 N9 C8 -179.16(19) ?
N5 C4 N9 C8 0.4(3) ?
C7 C8 N9 C4 -0.3(3) ?
O1' C1 C11 C12 -155.22(18) ?
N5 C1 C11 C12 -33.1(2) ?
C2 C1 C11 C12 75.8(2) ?
O1' C1 C11 C16 28.6(2) ?
N5 C1 C11 C16 150.69(17) ?
C2 C1 C11 C16 -100.4(2) ?
C16 C11 C12 C13 -0.7(3) ?
C1 C11 C12 C13 -176.9(2) ?
C11 C12 C13 C14 0.1(4) ?
C12 C13 C14 C15 0.4(4) ?
C13 C14 C15 C16 -0.2(4) ?
C14 C15 C16 C11 -0.4(3) ?
C12 C11 C16 C15 0.9(3) ?
C1 C11 C16 C15 177.11(19) ?
N5 C1 O1' C1' 64.5(2) ?
C11 C1 O1' C1' -173.22(16) ?
C2 C1 O1' C1' -45.4(2) ?
N3 C2 N2' O2' -0.4(3) y
C1 C2 N2' O2' 179.93(16) y
